data_7042985
loop_
_publ_author_name
'Brown, Matthew L.'
'Ovens, Jeffrey S.'
'Leznoff, Daniel B.'

_publ_section_title
;
 Dicyanoaurate-based heterobimetallic uranyl coordination polymers.
;
_journal_name_full 'Dalton transactions (Cambridge, England : 2003)'
_journal_paper_doi 10.1039/c7dt00942a
_journal_year 2017
_chemical_formula_moiety '2(C36 H30 N P2), C4 Au2 N6 O8 U'
_chemical_formula_sum 'C76 H60 Au2 N8 O8 P4 U'
_chemical_formula_weight 1969.17
_space_group_crystal_system triclinic
_space_group_IT_number 2
_space_group_name_Hall '-P 1'
_space_group_name_H-M_alt 'P -1'
_symmetry_space_group_name_Hall '-P 1'
_symmetry_space_group_name_H-M 'P -1'
_atom_sites_solution_hydrogens difmap
_atom_sites_solution_primary direct
_audit_creation_method SHELXL-2016/6
_audit_update_record
;
2017-03-14 deposited with the CCDC.
2017-04-26 downloaded from the CCDC.
;
_cell_angle_alpha 113.946(3)
_cell_angle_beta 101.917(3)
_cell_angle_gamma 93.446(3)
_cell_formula_units_Z 1
_cell_length_a 10.7013(6)
_cell_length_b 13.3921(8)
_cell_length_c 14.0367(9)
_cell_measurement_reflns_used 9302
_cell_measurement_temperature 149.98
_cell_measurement_theta_max 32.56
_cell_measurement_theta_min 2.55
_cell_volume 1775.42(19)
_computing_molecular_graphics 'Olex2 (Dolomanov et al., 2009), ShelXle (H\"ubschle et al., 2011)'
_computing_publication_material 'Olex2 (Dolomanov et al., 2009)'
_computing_structure_refinement 'SHELXL-2016/6 (Sheldrick, 2016)'
_computing_structure_solution 'XT 2014/4 (Sheldrick, 2014)'
_diffrn_ambient_temperature 149.98
_diffrn_measured_fraction_theta_full 1.000
_diffrn_measured_fraction_theta_max 1.000
_diffrn_measurement_device_type 'Bruker APEX-II CCD'
_diffrn_measurement_method '\f and \w scans'
_diffrn_radiation_monochromator 'horizonally mounted graphite crystal'
_diffrn_radiation_type MoK\a
_diffrn_radiation_wavelength 0.71073
_diffrn_reflns_av_R_equivalents 0.0482
_diffrn_reflns_av_unetI/netI 0.0305
_diffrn_reflns_Laue_measured_fraction_full 1.000
_diffrn_reflns_Laue_measured_fraction_max 1.000
_diffrn_reflns_limit_h_max 14
_diffrn_reflns_limit_h_min -14
_diffrn_reflns_limit_k_max 17
_diffrn_reflns_limit_k_min -17
_diffrn_reflns_limit_l_max 18
_diffrn_reflns_limit_l_min -18
_diffrn_reflns_number 78011
_diffrn_reflns_point_group_measured_fraction_full 1.000
_diffrn_reflns_point_group_measured_fraction_max 0.953
_diffrn_reflns_theta_full 25.242
_diffrn_reflns_theta_max 28.281
_diffrn_reflns_theta_min 1.641
_diffrn_source 'Sealed tube'
_diffrn_standards_number 0
_exptl_absorpt_coefficient_mu 6.549
_exptl_absorpt_correction_T_max 0.7465
_exptl_absorpt_correction_T_min 0.5866
_exptl_absorpt_correction_type multi-scan
_exptl_absorpt_process_details
;
'SADABS-2014/5 (Bruker,2014/5) was used for absorption correction. wR2(int) was 
0.0946 before and 0.0495 after correction. The Ratio of minimum to maximum 
transmission is 0.7858. The \l/2 correction factor is 0.00150.'
;
_exptl_crystal_colour 'clear yellow'
_exptl_crystal_colour_lustre clear
_exptl_crystal_colour_primary yellow
_exptl_crystal_density_diffrn 1.842
_exptl_crystal_description irregular
_exptl_crystal_F_000 946
_exptl_crystal_recrystallization_method 'Slow evaporation from MeCN'
_exptl_crystal_size_max 0.26
_exptl_crystal_size_mid 0.113
_exptl_crystal_size_min 0.04
_refine_diff_density_max 1.332
_refine_diff_density_min -0.842
_refine_diff_density_rms 0.114
_refine_ls_extinction_method none
_refine_ls_goodness_of_fit_ref 1.031
_refine_ls_hydrogen_treatment refall
_refine_ls_matrix_type full
_refine_ls_number_parameters 568
_refine_ls_number_reflns 8816
_refine_ls_number_restraints 31
_refine_ls_restrained_S_all 1.030
_refine_ls_R_factor_all 0.0413
_refine_ls_R_factor_gt 0.0248
_refine_ls_shift/su_max 0.002
_refine_ls_shift/su_mean 0.000
_refine_ls_structure_factor_coef Fsqd
_refine_ls_weighting_details 'w=1/[\s^2^(Fo^2^)+(0.0223P)^2^+2.0003P] where P=(Fo^2^+2Fc^2^)/3'
_refine_ls_weighting_scheme calc
_refine_ls_wR_factor_gt 0.0493
_refine_ls_wR_factor_ref 0.0548
_reflns_Friedel_coverage 0.000
_reflns_number_gt 6976
_reflns_number_total 8816
_reflns_threshold_expression 'I > 2\s(I)'
_cod_data_source_file c7dt00942a2.cif
_cod_data_source_block PPNmol
_cod_database_code 7042985
_shelx_shelxl_version_number 2016/6
_shelx_space_group_comment
;
The symmetry employed for this shelxl refinement is uniquely defined
by the following loop, which should always be used as a source of
symmetry information in preference to the above space-group names.
They are only intended as comments.
;
_shelx_estimated_absorpt_t_min 0.281
_shelx_estimated_absorpt_t_max 0.780
_olex2_refinement_description
;
1. Restrained distances
 C17-H17
 0.95 with sigma of 0.02
 C4-H4
 0.95 with sigma of 0.02
 C5-H5
 0.95 with sigma of 0.02
 C6-H6
 0.95 with sigma of 0.02
 C7-H7
 0.95 with sigma of 0.02
 C8-H8
 0.95 with sigma of 0.02
 C10-H10
 0.95 with sigma of 0.02
 C11-H11
 0.95 with sigma of 0.02
 H12-C12
 0.95 with sigma of 0.02
 C13-H13
 0.95 with sigma of 0.02
 C14-H14
 0.95 with sigma of 0.02
 C16-H16
 0.95 with sigma of 0.02
 C17-H17
 0.95 with sigma of 0.02
 C18-H18
 0.95 with sigma of 0.02
 C19-H19
 0.95 with sigma of 0.02
 C20-H20
 0.95 with sigma of 0.02
 C22-H22
 0.95 with sigma of 0.02
 C23-H23
 0.95 with sigma of 0.02
 C24-H24
 0.95 with sigma of 0.02
 C25-H25
 0.95 with sigma of 0.02
 C26-H26
 0.95 with sigma of 0.02
 C28-H28
 0.95 with sigma of 0.02
 C29-H29
 0.95 with sigma of 0.02
 C30-H30
 0.95 with sigma of 0.02
 C31-H31
 0.95 with sigma of 0.02
 C32-H32
 0.95 with sigma of 0.02
 C38-H38
 0.95 with sigma of 0.02
 C37-H37
 0.95 with sigma of 0.02
 C36-H36
 0.95 with sigma of 0.02
 C35-H35
 0.95 with sigma of 0.02
 C34-H34
 0.95 with sigma of 0.02
;
_olex2_date_sample_data_collection 2016-06-14
_olex2_date_sample_submission 2016-06-14
_olex2_exptl_crystal_mounting_method
;
Mitigen MicroCrystal mount, M4 Model #3 or #8
;
_olex2_submission_original_sample_id MLB4_21

loop_
_space_group_symop_operation_xyz
'x, y, z'
'-x, -y, -z'

loop_
_atom_site_label
_atom_site_type_symbol
_atom_site_fract_x
_atom_site_fract_y
_atom_site_fract_z
_atom_site_U_iso_or_equiv
_atom_site_adp_type
_atom_site_occupancy
_atom_site_site_symmetry_order
_atom_site_calc_flag
_atom_site_refinement_flags_posn
_atom_site_refinement_flags_occupancy
U1 U 1.000000 0.000000 1.000000 0.02021(5) Uani 1 2 d S P
Au1 Au 0.91742(2) 0.23337(2) 0.74762(2) 0.02876(5) Uani 1 1 d . .
O1 O 1.0718(2) 0.12643(19) 1.11025(19) 0.0282(5) Uani 1 1 d . .
P1 P 0.42321(7) 0.40561(6) 0.74067(6) 0.01537(16) Uani 1 1 d . .
C1 C 0.9628(4) 0.1466(3) 0.8309(3) 0.0314(8) Uani 1 1 d . .
N1 N 0.9847(3) 0.0959(3) 0.8799(3) 0.0351(7) Uani 1 1 d . .
C2 C 0.8692(4) 0.3193(3) 0.6631(3) 0.0333(9) Uani 1 1 d . .
O2 O 1.2059(2) -0.0742(2) 1.0325(2) 0.0316(6) Uani 1 1 d . .
N2 N 0.8410(4) 0.3665(3) 0.6125(3) 0.0480(10) Uani 1 1 d . .
P2 P 0.30665(7) 0.25767(6) 0.50674(6) 0.01605(16) Uani 1 1 d . .
C3 C 0.5832(3) 0.4831(3) 0.7861(3) 0.0186(6) Uani 1 1 d . .
O3 O 1.3632(3) -0.0684(2) 0.9570(2) 0.0399(7) Uani 1 1 d . .
N3 N 1.2577(3) -0.0475(2) 0.9704(2) 0.0278(7) Uani 1 1 d . .
C4 C 0.6711(3) 0.4853(3) 0.8758(3) 0.0225(7) Uani 1 1 d D .
O4 O 1.1908(2) 0.0030(2) 0.9240(2) 0.0293(5) Uani 1 1 d . .
H4 H 0.654(3) 0.439(2) 0.908(2) 0.019(9) Uiso 1 1 d D .
N4 N 0.3695(3) 0.3624(2) 0.6153(2) 0.0198(6) Uani 1 1 d . .
H5 H 0.846(3) 0.556(3) 0.978(2) 0.038(11) Uiso 1 1 d D .
C5 C 0.7872(3) 0.5573(3) 0.9189(3) 0.0292(8) Uani 1 1 d D .
C9 C 0.4286(3) 0.2978(2) 0.7858(2) 0.0179(6) Uani 1 1 d . .
C8 C 0.6141(3) 0.5523(3) 0.7396(3) 0.0234(7) Uani 1 1 d D .
H8 H 0.553(3) 0.549(3) 0.680(2) 0.028(10) Uiso 1 1 d D .
C7 C 0.7304(3) 0.6246(3) 0.7837(3) 0.0283(8) Uani 1 1 d D .
H7 H 0.749(3) 0.670(3) 0.751(3) 0.033(10) Uiso 1 1 d D .
C6 C 0.8155(3) 0.6277(3) 0.8739(3) 0.0277(8) Uani 1 1 d D .
H6 H 0.895(2) 0.676(3) 0.903(3) 0.032(10) Uiso 1 1 d D .
C10 C 0.5094(3) 0.2199(3) 0.7507(3) 0.0226(7) Uani 1 1 d D .
H10 H 0.566(3) 0.228(3) 0.710(2) 0.023(9) Uiso 1 1 d D .
C12 C 0.4279(4) 0.1193(3) 0.8384(3) 0.0303(8) Uani 1 1 d D .
H12 H 0.421(4) 0.055(2) 0.850(3) 0.042(12) Uiso 1 1 d D .
C11 C 0.5089(4) 0.1309(3) 0.7772(3) 0.0275(8) Uani 1 1 d D .
H11 H 0.565(3) 0.080(2) 0.758(3) 0.028(10) Uiso 1 1 d D .
C13 C 0.3491(3) 0.1963(3) 0.8747(3) 0.0272(8) Uani 1 1 d D .
H13 H 0.292(3) 0.189(3) 0.915(3) 0.036(11) Uiso 1 1 d D .
C15 C 0.3253(3) 0.5002(2) 0.8104(2) 0.0170(6) Uani 1 1 d . .
C14 C 0.3485(3) 0.2852(3) 0.8479(3) 0.0222(7) Uani 1 1 d D .
H14 H 0.294(3) 0.338(2) 0.872(3) 0.022(9) Uiso 1 1 d D .
C16 C 0.3811(3) 0.6017(3) 0.8965(3) 0.0220(7) Uani 1 1 d D .
H16 H 0.4704(18) 0.627(3) 0.922(3) 0.021(9) Uiso 1 1 d D .
C18 C 0.1717(3) 0.6401(3) 0.9207(3) 0.0268(8) Uani 1 1 d D .
H18 H 0.116(3) 0.685(2) 0.957(2) 0.020(9) Uiso 1 1 d D .
C17 C 0.3041(3) 0.6715(3) 0.9505(3) 0.0258(8) Uani 1 1 d D .
H17 H 0.343(3) 0.737(2) 1.012(2) 0.037(11) Uiso 1 1 d D .
C19 C 0.1151(3) 0.5397(3) 0.8345(3) 0.0272(8) Uani 1 1 d D .
H19 H 0.0244(18) 0.522(3) 0.814(3) 0.027(10) Uiso 1 1 d D .
C20 C 0.1915(3) 0.4709(3) 0.7791(3) 0.0229(7) Uani 1 1 d D .
H20 H 0.154(3) 0.405(2) 0.719(2) 0.035(11) Uiso 1 1 d D .
C21 C 0.2735(3) 0.1319(3) 0.5207(2) 0.0180(6) Uani 1 1 d . .
C22 C 0.1845(3) 0.1259(3) 0.5791(3) 0.0225(7) Uani 1 1 d D .
H22 H 0.139(3) 0.1852(19) 0.604(2) 0.009(8) Uiso 1 1 d D .
C23 C 0.1598(3) 0.0321(3) 0.5949(3) 0.0275(8) Uani 1 1 d D .
H23 H 0.100(3) 0.035(3) 0.636(3) 0.040(11) Uiso 1 1 d D .
C24 C 0.2225(4) -0.0569(3) 0.5521(3) 0.0292(8) Uani 1 1 d D .
H24 H 0.207(3) -0.122(2) 0.561(3) 0.026(9) Uiso 1 1 d D .
C25 C 0.3103(3) -0.0520(3) 0.4938(3) 0.0262(8) Uani 1 1 d D .
H25 H 0.350(3) -0.114(2) 0.466(3) 0.038(11) Uiso 1 1 d D .
C26 C 0.3365(3) 0.0417(3) 0.4782(3) 0.0225(7) Uani 1 1 d D .
H26 H 0.396(2) 0.047(3) 0.439(2) 0.012(8) Uiso 1 1 d D .
C27 C 0.4109(3) 0.2362(2) 0.4171(2) 0.0158(6) Uani 1 1 d . .
C28 C 0.5378(3) 0.2918(3) 0.4570(3) 0.0217(7) Uani 1 1 d D .
H28 H 0.568(3) 0.336(3) 0.5331(16) 0.026(9) Uiso 1 1 d D .
C29 C 0.6172(3) 0.2793(3) 0.3881(3) 0.0262(7) Uani 1 1 d D .
H29 H 0.700(2) 0.320(3) 0.415(3) 0.031(10) Uiso 1 1 d D .
C30 C 0.5714(3) 0.2111(3) 0.2799(3) 0.0278(8) Uani 1 1 d D .
H30 H 0.625(3) 0.208(3) 0.233(3) 0.034(11) Uiso 1 1 d D .
C31 C 0.4464(3) 0.1547(3) 0.2399(3) 0.0288(8) Uani 1 1 d D .
H31 H 0.412(3) 0.107(3) 0.1672(17) 0.031(10) Uiso 1 1 d D .
C32 C 0.3656(3) 0.1670(3) 0.3072(3) 0.0234(7) Uani 1 1 d D .
H32 H 0.281(2) 0.127(3) 0.280(3) 0.030(10) Uiso 1 1 d D .
C33 C 0.1553(3) 0.2791(3) 0.4399(2) 0.0184(6) Uani 1 1 d . .
C34 C 0.1418(3) 0.3832(3) 0.4455(3) 0.0264(7) Uani 1 1 d D .
H34 H 0.206(2) 0.444(2) 0.488(2) 0.018(8) Uiso 1 1 d D .
C35 C 0.0294(4) 0.3991(3) 0.3883(3) 0.0325(8) Uani 1 1 d D .
H35 H 0.020(3) 0.4683(19) 0.390(3) 0.029(10) Uiso 1 1 d D .
C36 C -0.0693(3) 0.3112(3) 0.3253(3) 0.0296(8) Uani 1 1 d D .
H36 H -0.143(3) 0.323(3) 0.285(3) 0.032(10) Uiso 1 1 d D .
C37 C -0.0571(3) 0.2075(3) 0.3188(3) 0.0277(8) Uani 1 1 d D .
H37 H -0.121(3) 0.145(2) 0.274(2) 0.027(9) Uiso 1 1 d D .
C38 C 0.0555(3) 0.1901(3) 0.3756(3) 0.0223(7) Uani 1 1 d D .
H38 H 0.067(3) 0.1188(18) 0.369(3) 0.017(8) Uiso 1 1 d D .

loop_
_atom_site_aniso_label
_atom_site_aniso_U_11
_atom_site_aniso_U_22
_atom_site_aniso_U_33
_atom_site_aniso_U_23
_atom_site_aniso_U_13
_atom_site_aniso_U_12
U1 0.02661(9) 0.01543(9) 0.01703(9) 0.00646(7) 0.00500(7) -0.00237(7)
Au1 0.03272(8) 0.02802(8) 0.02813(8) 0.01595(6) 0.00561(6) 0.00213(6)
O1 0.0342(13) 0.0207(12) 0.0237(13) 0.0046(10) 0.0071(10) -0.0023(10)
P1 0.0173(4) 0.0132(4) 0.0137(4) 0.0039(3) 0.0044(3) 0.0008(3)
C1 0.035(2) 0.033(2) 0.031(2) 0.0157(17) 0.0124(16) 0.0069(16)
N1 0.0383(18) 0.0403(19) 0.0354(19) 0.0227(16) 0.0134(15) 0.0072(15)
C2 0.036(2) 0.0244(19) 0.031(2) 0.0104(17) -0.0038(16) -0.0049(16)
O2 0.0352(14) 0.0360(14) 0.0319(14) 0.0202(12) 0.0134(11) 0.0071(11)
N2 0.055(2) 0.0337(19) 0.043(2) 0.0195(17) -0.0149(17) -0.0100(17)
P2 0.0176(4) 0.0137(4) 0.0149(4) 0.0043(3) 0.0045(3) 0.0009(3)
C3 0.0171(15) 0.0167(15) 0.0190(16) 0.0032(13) 0.0081(12) 0.0016(12)
O3 0.0323(15) 0.0467(17) 0.0409(16) 0.0153(14) 0.0164(12) 0.0083(13)
N3 0.0315(16) 0.0232(15) 0.0223(16) 0.0048(13) 0.0060(13) -0.0030(13)
C4 0.0210(16) 0.0255(18) 0.0230(18) 0.0123(15) 0.0060(13) 0.0021(13)
O4 0.0298(13) 0.0326(14) 0.0295(14) 0.0169(12) 0.0097(11) -0.0002(11)
N4 0.0262(14) 0.0153(13) 0.0153(14) 0.0049(11) 0.0039(11) 0.0006(11)
C5 0.0199(17) 0.033(2) 0.028(2) 0.0088(16) 0.0021(15) 0.0022(15)
C9 0.0195(15) 0.0155(15) 0.0158(15) 0.0057(13) 0.0022(12) -0.0027(12)
C8 0.0242(17) 0.0236(17) 0.0245(18) 0.0118(15) 0.0075(14) 0.0038(14)
C7 0.0297(18) 0.0199(17) 0.042(2) 0.0162(16) 0.0173(17) 0.0033(14)
C6 0.0155(16) 0.0210(17) 0.039(2) 0.0056(16) 0.0075(15) -0.0004(13)
C10 0.0250(17) 0.0225(17) 0.0183(17) 0.0067(14) 0.0054(14) 0.0047(14)
C12 0.039(2) 0.0225(18) 0.0262(19) 0.0143(16) -0.0030(16) -0.0037(16)
C11 0.037(2) 0.0176(17) 0.0227(18) 0.0051(14) 0.0035(15) 0.0067(15)
C13 0.0297(18) 0.0296(19) 0.0230(18) 0.0139(16) 0.0047(15) -0.0030(15)
C15 0.0227(16) 0.0146(15) 0.0139(15) 0.0060(12) 0.0050(12) 0.0032(12)
C14 0.0223(16) 0.0216(17) 0.0210(17) 0.0083(14) 0.0048(13) 0.0009(13)
C16 0.0214(16) 0.0201(16) 0.0178(16) 0.0028(13) 0.0026(13) 0.0014(13)
C18 0.0272(18) 0.0250(18) 0.0239(18) 0.0050(15) 0.0069(15) 0.0104(14)
C17 0.0303(18) 0.0172(16) 0.0180(17) -0.0014(14) 0.0004(14) 0.0027(14)
C19 0.0198(17) 0.0280(19) 0.0284(19) 0.0071(16) 0.0053(14) 0.0049(14)
C20 0.0223(16) 0.0175(16) 0.0208(17) 0.0017(14) 0.0028(14) 0.0006(13)
C21 0.0190(15) 0.0162(15) 0.0148(15) 0.0051(13) 0.0003(12) -0.0014(12)
C22 0.0239(17) 0.0189(16) 0.0234(18) 0.0074(14) 0.0075(14) 0.0017(13)
C23 0.0316(19) 0.0239(18) 0.0279(19) 0.0114(15) 0.0100(16) -0.0009(15)
C24 0.039(2) 0.0167(17) 0.0283(19) 0.0096(15) 0.0023(16) -0.0043(15)
C25 0.0313(19) 0.0175(17) 0.0258(19) 0.0060(15) 0.0056(15) 0.0057(14)
C26 0.0231(17) 0.0219(17) 0.0184(17) 0.0051(14) 0.0046(13) 0.0031(13)
C27 0.0184(15) 0.0160(15) 0.0143(15) 0.0066(12) 0.0061(12) 0.0048(12)
C28 0.0215(16) 0.0228(17) 0.0183(17) 0.0067(14) 0.0046(13) 0.0017(13)
C29 0.0202(17) 0.0302(19) 0.0270(19) 0.0113(16) 0.0060(14) 0.0017(14)
C30 0.0290(19) 0.035(2) 0.0238(19) 0.0128(16) 0.0137(15) 0.0108(16)
C31 0.0331(19) 0.032(2) 0.0153(17) 0.0041(15) 0.0065(15) 0.0048(15)
C32 0.0232(17) 0.0232(17) 0.0183(17) 0.0047(14) 0.0035(13) 0.0005(14)
C33 0.0178(15) 0.0210(16) 0.0169(16) 0.0079(13) 0.0061(12) 0.0024(12)
C34 0.0261(18) 0.0230(18) 0.0272(19) 0.0087(15) 0.0053(15) 0.0029(14)
C35 0.034(2) 0.033(2) 0.040(2) 0.0221(19) 0.0132(17) 0.0135(17)
C36 0.0215(17) 0.049(2) 0.0252(19) 0.0211(18) 0.0071(15) 0.0085(16)
C37 0.0209(17) 0.037(2) 0.0231(18) 0.0130(16) 0.0034(14) -0.0027(15)
C38 0.0246(17) 0.0196(17) 0.0200(17) 0.0060(14) 0.0059(13) 0.0013(13)

loop_
_atom_type_symbol
_atom_type_description
_atom_type_scat_dispersion_real
_atom_type_scat_dispersion_imag
_atom_type_scat_source
C C 0.0033 0.0016 'International Tables Vol C Tables 4.2.6.8 and 6.1.1.4'
H H 0.0000 0.0000 'International Tables Vol C Tables 4.2.6.8 and 6.1.1.4'
N N 0.0061 0.0033 'International Tables Vol C Tables 4.2.6.8 and 6.1.1.4'
O O 0.0106 0.0060 'International Tables Vol C Tables 4.2.6.8 and 6.1.1.4'
P P 0.1023 0.0942 'International Tables Vol C Tables 4.2.6.8 and 6.1.1.4'
Au Au -2.0133 8.8022 'International Tables Vol C Tables 4.2.6.8 and 6.1.1.4'
U U -9.6767 9.6646 'International Tables Vol C Tables 4.2.6.8 and 6.1.1.4'

loop_
_geom_angle_atom_site_label_1
_geom_angle_atom_site_label_2
_geom_angle_atom_site_label_3
_geom_angle
_geom_angle_site_symmetry_1
_geom_angle_site_symmetry_3
O1 U1 O1 180.0 2_757 .
O1 U1 N1 89.10(11) 2_757 2_757
O1 U1 N1 90.90(11) . 2_757
O1 U1 N1 90.90(11) 2_757 .
O1 U1 N1 89.10(11) . .
N1 U1 N1 180.00(10) 2_757 .
O1 U1 O4 90.00(10) 2_757 .
O1 U1 O4 90.00(10) . .
N1 U1 O4 114.95(9) 2_757 .
N1 U1 O4 65.05(9) . .
O1 U1 O4 90.00(10) 2_757 2_757
O1 U1 O4 90.00(10) . 2_757
N1 U1 O4 65.05(9) 2_757 2_757
N1 U1 O4 114.95(9) . 2_757
O4 U1 O4 180.0 . 2_757
O1 U1 O2 89.08(10) 2_757 2_757
O1 U1 O2 90.92(10) . 2_757
N1 U1 O2 115.92(9) 2_757 2_757
N1 U1 O2 64.08(9) . 2_757
O4 U1 O2 129.10(8) . 2_757
O4 U1 O2 50.90(8) 2_757 2_757
O1 U1 O2 90.92(10) 2_757 .
O1 U1 O2 89.08(10) . .
N1 U1 O2 64.08(9) 2_757 .
N1 U1 O2 115.92(9) . .
O4 U1 O2 50.90(8) . .
O4 U1 O2 129.10(8) 2_757 .
O2 U1 O2 180.00(6) 2_757 .
O1 U1 N3 90.18(9) 2_757 .
O1 U1 N3 89.82(10) . .
N1 U1 N3 89.53(9) 2_757 .
N1 U1 N3 90.47(9) . .
O4 U1 N3 25.43(8) . .
O4 U1 N3 154.57(8) 2_757 .
O2 U1 N3 154.52(8) 2_757 .
O2 U1 N3 25.48(8) . .
O1 U1 N3 89.83(10) 2_757 2_757
O1 U1 N3 90.18(9) . 2_757
N1 U1 N3 90.47(9) 2_757 2_757
N1 U1 N3 89.53(9) . 2_757
O4 U1 N3 154.57(8) . 2_757
O4 U1 N3 25.43(8) 2_757 2_757
O2 U1 N3 25.48(8) 2_757 2_757
O2 U1 N3 154.52(8) . 2_757
N3 U1 N3 180.0 . 2_757
C1 Au1 C2 179.15(14) . .
N4 P1 C3 111.27(15) . .
N4 P1 C9 113.93(14) . .
C3 P1 C9 107.62(15) . .
N4 P1 C15 110.15(14) . .
C3 P1 C15 105.61(14) . .
C9 P1 C15 107.87(14) . .
N1 C1 Au1 177.5(3) . .
C1 N1 U1 169.8(3) . .
N2 C2 Au1 178.4(4) . .
N3 O2 U1 96.85(19) . .
N4 P2 C21 114.91(14) . .
N4 P2 C33 110.62(15) . .
C21 P2 C33 106.54(14) . .
N4 P2 C27 109.33(14) . .
C21 P2 C27 108.51(14) . .
C33 P2 C27 106.58(14) . .
C8 C3 C4 119.6(3) . .
C8 C3 P1 119.2(2) . .
C4 C3 P1 120.7(2) . .
O3 N3 O4 122.6(3) . .
O3 N3 O2 122.4(3) . .
O4 N3 O2 115.0(3) . .
O3 N3 U1 179.1(3) . .
O4 N3 U1 57.36(16) . .
O2 N3 U1 57.67(16) . .
C5 C4 C3 119.9(3) . .
C5 C4 H4 118(2) . .
C3 C4 H4 122(2) . .
N3 O4 U1 97.21(18) . .
P2 N4 P1 144.87(19) . .
C6 C5 C4 120.0(3) . .
C6 C5 H5 121(2) . .
C4 C5 H5 118(2) . .
C14 C9 C10 119.2(3) . .
C14 C9 P1 122.1(2) . .
C10 C9 P1 118.5(2) . .
C7 C8 C3 119.9(3) . .
C7 C8 H8 122(2) . .
C3 C8 H8 118(2) . .
C6 C7 C8 119.9(3) . .
C6 C7 H7 122(2) . .
C8 C7 H7 118(2) . .
C5 C6 C7 120.5(3) . .
C5 C6 H6 120(2) . .
C7 C6 H6 119(2) . .
C11 C10 C9 120.1(3) . .
C11 C10 H10 119(2) . .
C9 C10 H10 121(2) . .
C13 C12 C11 120.6(3) . .
C13 C12 H12 120(2) . .
C11 C12 H12 119(2) . .
C12 C11 C10 119.9(3) . .
C12 C11 H11 118(2) . .
C10 C11 H11 122(2) . .
C12 C13 C14 119.9(3) . .
C12 C13 H13 122(2) . .
C14 C13 H13 118(2) . .
C20 C15 C16 119.2(3) . .
C20 C15 P1 119.5(2) . .
C16 C15 P1 121.3(2) . .
C13 C14 C9 120.3(3) . .
C13 C14 H14 120(2) . .
C9 C14 H14 119(2) . .
C17 C16 C15 120.2(3) . .
C17 C16 H16 116(2) . .
C15 C16 H16 124(2) . .
C17 C18 C19 120.2(3) . .
C17 C18 H18 122(2) . .
C19 C18 H18 117(2) . .
C18 C17 C16 120.1(3) . .
C18 C17 H17 121(2) . .
C16 C17 H17 119(2) . .
C20 C19 C18 119.8(3) . .
C20 C19 H19 122(2) . .
C18 C19 H19 118(2) . .
C19 C20 C15 120.5(3) . .
C19 C20 H20 120(2) . .
C15 C20 H20 119(2) . .
C26 C21 C22 119.2(3) . .
C26 C21 P2 122.2(2) . .
C22 C21 P2 118.6(2) . .
C23 C22 C21 120.3(3) . .
C23 C22 H22 120.7(19) . .
C21 C22 H22 118.9(19) . .
C22 C23 C24 120.0(3) . .
C22 C23 H23 115(2) . .
C24 C23 H23 125(2) . .
C23 C24 C25 120.0(3) . .
C23 C24 H24 122(2) . .
C25 C24 H24 118(2) . .
C26 C25 C24 120.4(3) . .
C26 C25 H25 123(2) . .
C24 C25 H25 117(2) . .
C25 C26 C21 120.1(3) . .
C25 C26 H26 121.6(19) . .
C21 C26 H26 118.3(19) . .
C28 C27 C32 119.2(3) . .
C28 C27 P2 119.7(2) . .
C32 C27 P2 121.1(2) . .
C29 C28 C27 120.2(3) . .
C29 C28 H28 122(2) . .
C27 C28 H28 118(2) . .
C30 C29 C28 120.1(3) . .
C30 C29 H29 120(2) . .
C28 C29 H29 120(2) . .
C29 C30 C31 120.1(3) . .
C29 C30 H30 119(2) . .
C31 C30 H30 121(2) . .
C32 C31 C30 120.5(3) . .
C32 C31 H31 117(2) . .
C30 C31 H31 123(2) . .
C31 C32 C27 119.9(3) . .
C31 C32 H32 120(2) . .
C27 C32 H32 120(2) . .
C34 C33 C38 119.8(3) . .
C34 C33 P2 119.4(2) . .
C38 C33 P2 120.6(2) . .
C35 C34 C33 120.0(3) . .
C35 C34 H34 118(2) . .
C33 C34 H34 122(2) . .
C36 C35 C34 120.1(3) . .
C36 C35 H35 119(2) . .
C34 C35 H35 121(2) . .
C37 C36 C35 120.6(3) . .
C37 C36 H36 121(2) . .
C35 C36 H36 119(2) . .
C36 C37 C38 120.0(3) . .
C36 C37 H37 123(2) . .
C38 C37 H37 117(2) . .
C37 C38 C33 119.5(3) . .
C37 C38 H38 121(2) . .
C33 C38 H38 119(2) . .

loop_
_geom_bond_atom_site_label_1
_geom_bond_atom_site_label_2
_geom_bond_distance
_geom_bond_site_symmetry_2
U1 O1 1.754(2) 2_757
U1 O1 1.754(2) .
U1 N1 2.488(3) 2_757
U1 N1 2.488(3) .
U1 O4 2.497(2) .
U1 O4 2.497(2) 2_757
U1 O2 2.503(2) 2_757
U1 O2 2.503(2) .
U1 N3 2.942(3) .
U1 N3 2.942(3) 2_757
Au1 C1 1.972(4) .
Au1 C2 1.981(4) .
P1 N4 1.574(3) .
P1 C3 1.792(3) .
P1 C9 1.796(3) .
P1 C15 1.799(3) .
C1 N1 1.149(5) .
C2 N2 1.138(5) .
O2 N3 1.274(4) .
P2 N4 1.571(3) .
P2 C21 1.797(3) .
P2 C33 1.798(3) .
P2 C27 1.798(3) .
C3 C8 1.393(5) .
C3 C4 1.395(5) .
O3 N3 1.213(4) .
N3 O4 1.273(4) .
C4 C5 1.383(5) .
C4 H4 0.935(18) .
C5 C6 1.380(5) .
C5 H5 0.943(18) .
C9 C14 1.391(4) .
C9 C10 1.396(4) .
C8 C7 1.385(5) .
C8 H8 0.933(18) .
C7 C6 1.382(5) .
C7 H7 0.934(18) .
C6 H6 0.940(18) .
C10 C11 1.384(5) .
C10 H10 0.941(18) .
C12 C13 1.375(5) .
C12 C11 1.383(5) .
C12 H12 0.943(19) .
C11 H11 0.931(18) .
C13 C14 1.387(5) .
C13 H13 0.939(18) .
C15 C20 1.389(4) .
C15 C16 1.391(4) .
C14 H14 0.946(18) .
C16 C17 1.379(5) .
C16 H16 0.937(18) .
C18 C17 1.378(5) .
C18 C19 1.385(5) .
C18 H18 0.946(18) .
C17 H17 0.938(14) .
C19 C20 1.376(5) .
C19 H19 0.940(18) .
C20 H20 0.927(18) .
C21 C26 1.396(4) .
C21 C22 1.396(4) .
C22 C23 1.382(5) .
C22 H22 0.938(17) .
C23 C24 1.383(5) .
C23 H23 0.941(18) .
C24 C25 1.384(5) .
C24 H24 0.946(18) .
C25 C26 1.380(5) .
C25 H25 0.936(18) .
C26 H26 0.939(17) .
C27 C28 1.392(4) .
C27 C32 1.396(4) .
C28 C29 1.382(5) .
C28 H28 0.958(18) .
C29 C30 1.376(5) .
C29 H29 0.931(18) .
C30 C31 1.378(5) .
C30 H30 0.952(18) .
C31 C32 1.377(5) .
C31 H31 0.934(18) .
C32 H32 0.940(18) .
C33 C34 1.382(5) .
C33 C38 1.397(4) .
C34 C35 1.382(5) .
C34 H34 0.925(18) .
C35 C36 1.380(5) .
C35 H35 0.928(18) .
C36 C37 1.370(5) .
C36 H36 0.938(18) .
C37 C38 1.389(5) .
C37 H37 0.944(18) .
C38 H38 0.941(18) .

loop_
_geom_torsion_atom_site_label_1
_geom_torsion_atom_site_label_2
_geom_torsion_atom_site_label_3
_geom_torsion_atom_site_label_4
_geom_torsion
N4 P1 C3 C8 38.0(3)
C9 P1 C3 C8 163.5(3)
C15 P1 C3 C8 -81.5(3)
N4 P1 C3 C4 -150.0(3)
C9 P1 C3 C4 -24.5(3)
C15 P1 C3 C4 90.5(3)
U1 O2 N3 O3 -179.0(3)
U1 O2 N3 O4 1.3(3)
C8 C3 C4 C5 1.0(5)
P1 C3 C4 C5 -171.0(3)
O3 N3 O4 U1 179.0(3)
O2 N3 O4 U1 -1.3(3)
C21 P2 N4 P1 2.8(4)
C33 P2 N4 P1 123.5(3)
C27 P2 N4 P1 -119.5(3)
C3 P1 N4 P2 127.7(3)
C9 P1 N4 P2 5.8(4)
C15 P1 N4 P2 -115.5(3)
C3 C4 C5 C6 0.7(5)
N4 P1 C9 C14 -111.8(3)
C3 P1 C9 C14 124.3(3)
C15 P1 C9 C14 10.8(3)
N4 P1 C9 C10 63.5(3)
C3 P1 C9 C10 -60.4(3)
C15 P1 C9 C10 -173.9(2)
C4 C3 C8 C7 -1.4(5)
P1 C3 C8 C7 170.7(3)
C3 C8 C7 C6 0.0(5)
C4 C5 C6 C7 -2.1(5)
C8 C7 C6 C5 1.7(5)
C14 C9 C10 C11 0.3(5)
P1 C9 C10 C11 -175.1(3)
C13 C12 C11 C10 -1.0(5)
C9 C10 C11 C12 0.1(5)
C11 C12 C13 C14 1.5(5)
N4 P1 C15 C20 48.8(3)
C3 P1 C15 C20 169.0(3)
C9 P1 C15 C20 -76.1(3)
N4 P1 C15 C16 -132.3(3)
C3 P1 C15 C16 -12.0(3)
C9 P1 C15 C16 102.8(3)
C12 C13 C14 C9 -1.0(5)
C10 C9 C14 C13 0.1(5)
P1 C9 C14 C13 175.4(3)
C20 C15 C16 C17 0.7(5)
P1 C15 C16 C17 -178.3(3)
C19 C18 C17 C16 -1.9(6)
C15 C16 C17 C18 1.2(5)
C17 C18 C19 C20 0.5(6)
C18 C19 C20 C15 1.4(5)
C16 C15 C20 C19 -2.0(5)
P1 C15 C20 C19 176.9(3)
N4 P2 C21 C26 -114.9(3)
C33 P2 C21 C26 122.2(3)
C27 P2 C21 C26 7.8(3)
N4 P2 C21 C22 63.1(3)
C33 P2 C21 C22 -59.8(3)
C27 P2 C21 C22 -174.2(2)
C26 C21 C22 C23 0.3(5)
P2 C21 C22 C23 -177.7(3)
C21 C22 C23 C24 -0.5(5)
C22 C23 C24 C25 0.2(5)
C23 C24 C25 C26 0.3(5)
C24 C25 C26 C21 -0.5(5)
C22 C21 C26 C25 0.2(5)
P2 C21 C26 C25 178.2(3)
N4 P2 C27 C28 14.0(3)
C21 P2 C27 C28 -112.0(3)
C33 P2 C27 C28 133.6(3)
N4 P2 C27 C32 -164.0(3)
C21 P2 C27 C32 70.0(3)
C33 P2 C27 C32 -44.4(3)
C32 C27 C28 C29 0.6(5)
P2 C27 C28 C29 -177.5(3)
C27 C28 C29 C30 -0.4(5)
C28 C29 C30 C31 -0.3(6)
C29 C30 C31 C32 0.8(6)
C30 C31 C32 C27 -0.6(5)
C28 C27 C32 C31 -0.1(5)
P2 C27 C32 C31 178.0(3)
N4 P2 C33 C34 35.8(3)
C21 P2 C33 C34 161.3(3)
C27 P2 C33 C34 -82.9(3)
N4 P2 C33 C38 -149.3(3)
C21 P2 C33 C38 -23.8(3)
C27 P2 C33 C38 91.9(3)
C38 C33 C34 C35 0.5(5)
P2 C33 C34 C35 175.5(3)
C33 C34 C35 C36 -0.2(6)
C34 C35 C36 C37 0.1(6)
C35 C36 C37 C38 -0.4(5)
C36 C37 C38 C33 0.6(5)
C34 C33 C38 C37 -0.7(5)
P2 C33 C38 C37 -175.6(3)
